data_1539783
loop_
_publ_author_name
'Blanco, J.A.'
'Fernandez Barquin, L.'
'Rodriguez Fernandez, J.'
'Gomez Sal, J.C.'
'Gignoux, D.'
'Rodriguez-Carvajal, J.'

_publ_section_title
;
 Magnetic structures and cerium moment reduction in the Ce Nix Pt1-x
 ferromagnetic Kondo lattices
;
_journal_name_full 'Journal of Magnetism and Magnetic Materials'
_journal_page_first 51
_journal_page_last 52
_journal_volume 108
_journal_year 1992
_chemical_formula_sum 'Ce Pt'
_space_group_IT_number 63
_symmetry_space_group_name_Hall '-C 2c 2'
_symmetry_space_group_name_H-M 'C m c m'
_cell_angle_alpha 90
_cell_angle_beta 90
_cell_angle_gamma 90
_cell_formula_units_Z 4
_cell_length_a 3.884
_cell_length_b 10.845
_cell_length_c 4.516
_cell_volume 190.223
_citation_journal_id_ASTM JMMMDC
_cod_data_source_file Blanco_JMMMDC_1992_803.cif
_cod_data_source_block Ce1Pt1
_cod_original_cell_volume 190.2229
_cod_original_formula_sum 'Ce1 Pt1'
_cod_database_code 1539783

loop_
_symmetry_equiv_pos_as_xyz
x,y,z
-x,-y,z+1/2
x,-y,-z
-x,y,-z+1/2
-x,-y,-z
x,y,-z-1/2
-x,y,z
x,-y,z-1/2
x+1/2,y+1/2,z
-x+1/2,-y+1/2,z+1/2
x+1/2,-y+1/2,-z
-x+1/2,y+1/2,-z+1/2
-x+1/2,-y+1/2,-z
x+1/2,y+1/2,-z-1/2
-x+1/2,y+1/2,z
x+1/2,-y+1/2,z-1/2

loop_
_atom_site_label
_atom_site_type_symbol
_atom_site_fract_x
_atom_site_fract_y
_atom_site_fract_z
_atom_site_occupancy
_atom_site_U_iso_or_equiv
Pt1 Pt 0 0.414 0.25 1 0.0
Ce1 Ce 0 0.1362 0.25 1 0.0
